data_1508386
loop_
_publ_author_name
'Khan, Imtiaz'
'Ibrar, Aliya'
'White, Jonathan M.'

_publ_section_title
;
 Inorganic Amino-Nitro-Guanidinium (ANQ) Derivatives
;
_journal_issue 2
_journal_name_full Crystals
_journal_page_first 675
_journal_page_last 689
_journal_paper_doi 10.3390/cryst2020675
_journal_volume 2
_journal_year 2012
_chemical_formula_moiety 'C H6 N5 O2, Br, H2 O '
_chemical_formula_sum 'C H8 Br N5 O3'
_chemical_formula_weight 218.03
_chemical_name_common 'aminonitroguanidinium bromide monohydrate'
_chemical_name_systematic 'aminonitroguanidinium bromide monohydrate'
_space_group_IT_number 14
_symmetry_cell_setting monoclinic
_symmetry_space_group_name_Hall '-P 2ybc'
_symmetry_space_group_name_H-M 'P 1 21/c 1'
_atom_sites_solution_hydrogens geom
_atom_sites_solution_primary direct
_atom_sites_solution_secondary difmap
_cell_angle_alpha 90.00
_cell_angle_beta 118.051(9)
_cell_angle_gamma 90.00
_cell_formula_units_Z 4
_cell_length_a 8.0261(5)
_cell_length_b 12.7412(7)
_cell_length_c 7.9296(5)
_cell_measurement_reflns_used 1218
_cell_measurement_temperature 173(2)
_cell_measurement_theta_max 33.5895
_cell_measurement_theta_min 4.3174
_cell_volume 715.64(10)
_computing_cell_refinement
;
CrysAlisPro, Agilent Technologies,
Version 1.171.35.11 (release 16-05-2011 CrysAlis171 .NET)
(compiled May 16 2011,17:55:39)
;
_computing_data_collection
;
CrysAlisPro, Agilent Technologies,
Version 1.171.35.11 (release 16-05-2011 CrysAlis171 .NET)
(compiled May 16 2011,17:55:39)
;
_computing_data_reduction
;
CrysAlisPro, Agilent Technologies,
Version 1.171.35.11 (release 16-05-2011 CrysAlis171 .NET)
(compiled May 16 2011,17:55:39)
;
_computing_molecular_graphics
;
'ORTEP (M. N. Burnett, C. K. Johnson, ORTEP-III: Oak Ridge Thermal Ellipsoid
;
_computing_publication_material 'PLATON (A. L. Spek, Acta Crystallogr, Sect. A, 1990, 46, C34, 1995 version).'
_computing_structure_refinement 'SHELXL-97 (Sheldrick, 1997)'
_diffrn_ambient_temperature 173
_diffrn_detector_area_resol_mean 15.9809
_diffrn_measured_fraction_theta_full 0.996
_diffrn_measured_fraction_theta_max 0.996
_diffrn_measurement_device 'CCD camera on \k-goniostat'
_diffrn_measurement_device_type 'Xcalibur, Sapphire3'
_diffrn_measurement_method '\w scans'
_diffrn_orient_matrix_UB_11 -0.0723651000
_diffrn_orient_matrix_UB_12 0.0358905000
_diffrn_orient_matrix_UB_13 -0.0121617000
_diffrn_orient_matrix_UB_21 0.0600658000
_diffrn_orient_matrix_UB_22 0.0424957000
_diffrn_orient_matrix_UB_23 0.0071723000
_diffrn_orient_matrix_UB_31 -0.0344767000
_diffrn_orient_matrix_UB_32 -0.0013090000
_diffrn_orient_matrix_UB_33 -0.1003768000
_diffrn_radiation_collimation 0.5
_diffrn_radiation_monochromator graphite
_diffrn_radiation_source 'Enhance (Mo) X-ray Source'
_diffrn_radiation_type 'Mo K\a'
_diffrn_radiation_wavelength 0.71073
_diffrn_reflns_av_R_equivalents 0.0474
_diffrn_reflns_av_sigmaI/netI 0.0596
_diffrn_reflns_limit_h_max 9
_diffrn_reflns_limit_h_min -9
_diffrn_reflns_limit_k_max 10
_diffrn_reflns_limit_k_min -15
_diffrn_reflns_limit_l_max 9
_diffrn_reflns_limit_l_min -9
_diffrn_reflns_number 3576
_diffrn_reflns_theta_full 25.99
_diffrn_reflns_theta_max 25.99
_diffrn_reflns_theta_min 4.33
_diffrn_source_current 40
_diffrn_source_type 'Spellman generator'
_diffrn_source_voltage 50
_exptl_absorpt_coefficient_mu 5.708
_exptl_absorpt_correction_T_max 0.8038
_exptl_absorpt_correction_T_min 0.1625
_exptl_absorpt_correction_type multi-scan
_exptl_absorpt_process_details
;
CrysAlisPro, Agilent Technologies,
Version 1.171.35.11 (release 16-05-2011 CrysAlis171 .NET)
(compiled May 16 2011,17:55:39)
Empirical absorption correction using spherical harmonics,
 implemented in SCALE3 ABSPACK scaling algorithm.
;
_exptl_crystal_colour colorless
_exptl_crystal_density_diffrn 2.024
_exptl_crystal_density_method 'not measured'
_exptl_crystal_description plate
_exptl_crystal_F_000 432
_exptl_crystal_size_max 0.50
_exptl_crystal_size_mid 0.21
_exptl_crystal_size_min 0.04
_refine_diff_density_max 0.681
_refine_diff_density_min -0.772
_refine_diff_density_rms 0.117
_refine_ls_extinction_method none
_refine_ls_goodness_of_fit_ref 1.041
_refine_ls_hydrogen_treatment mixed
_refine_ls_matrix_type full
_refine_ls_number_parameters 123
_refine_ls_number_reflns 1395
_refine_ls_number_restraints 3
_refine_ls_restrained_S_all 1.041
_refine_ls_R_factor_all 0.0411
_refine_ls_R_factor_gt 0.0325
_refine_ls_shift/su_max 0.000
_refine_ls_shift/su_mean 0.000
_refine_ls_structure_factor_coef Fsqd
_refine_ls_weighting_details 'calc w=1/[\s^2^(Fo^2^)+(0.0225P)^2^+0.0000P] where P=(Fo^2^+2Fc^2^)/3'
_refine_ls_weighting_scheme calc
_refine_ls_wR_factor_gt 0.0636
_refine_ls_wR_factor_ref 0.0697
_reflns_number_gt 1182
_reflns_number_total 1395
_reflns_threshold_expression >2sigma(I)
_cod_data_source_file CH8BrN5O3_P21_c_crystals-02-00675-s001_DC130.cif
_cod_data_source_block fx372_chateigner_1508386
_cod_original_sg_symbol_H-M 'P 21/c'
_cod_database_code 1508386

loop_
_symmetry_equiv_pos_as_xyz
'x, y, z'
'-x, y+1/2, -z+1/2'
'-x, -y, -z'
'x, -y-1/2, z-1/2'

loop_
_atom_site_label
_atom_site_type_symbol
_atom_site_fract_x
_atom_site_fract_y
_atom_site_fract_z
_atom_site_U_iso_or_equiv
_atom_site_adp_type
_atom_site_occupancy
_atom_site_symmetry_multiplicity
_atom_site_calc_flag
_atom_site_refinement_flags
O1 O 0.4448(4) 0.1577(2) 0.4894(3) 0.0240(6) Uani 1 1 d .
O2 O 0.6160(4) 0.1859(2) 0.7915(4) 0.0256(6) Uani 1 1 d .
N1 N 0.4278(4) 0.0506(2) 0.7145(4) 0.0143(6) Uani 1 1 d .
N2 N 0.4959(4) 0.1346(2) 0.6588(4) 0.0161(7) Uani 1 1 d .
N3 N 0.2292(4) -0.0886(2) 0.6449(4) 0.0150(7) Uani 1 1 d D
N4 N 0.3299(5) -0.1082(3) 0.8464(5) 0.0152(7) Uani 1 1 d .
N5 N 0.2095(4) 0.0025(3) 0.3900(4) 0.0202(7) Uani 1 1 d D
C1 C 0.2936(5) -0.0073(3) 0.5774(5) 0.0132(7) Uani 1 1 d .
Br1 Br 0.19081(5) 0.39060(3) 0.48465(5) 0.01900(14) Uani 1 1 d .
O3 O 0.9332(4) 0.2556(2) 0.6275(4) 0.0193(6) Uani 1 1 d .
H4A H 0.450(6) -0.129(3) 0.879(5) 0.012(10) Uiso 1 1 d .
H4C H 0.279(6) -0.165(4) 0.873(6) 0.036(13) Uiso 1 1 d .
H3A H 1.006(6) 0.238(3) 0.729(6) 0.026(13) Uiso 1 1 d .
H5A H 0.243(5) 0.055(2) 0.337(5) 0.018(10) Uiso 1 1 d D
H4B H 0.320(6) -0.047(3) 0.903(6) 0.027(11) Uiso 1 1 d .
H3B H 0.986(6) 0.287(3) 0.582(6) 0.030(14) Uiso 1 1 d .
H5B H 0.117(4) -0.043(2) 0.319(5) 0.029(12) Uiso 1 1 d D
H3 H 0.198(6) -0.1477(19) 0.577(5) 0.037(13) Uiso 1 1 d D

loop_
_atom_site_aniso_label
_atom_site_aniso_U_11
_atom_site_aniso_U_22
_atom_site_aniso_U_33
_atom_site_aniso_U_23
_atom_site_aniso_U_13
_atom_site_aniso_U_12
O1 0.0324(15) 0.0239(15) 0.0144(13) 0.0056(12) 0.0099(12) -0.0032(13)
O2 0.0304(15) 0.0228(16) 0.0174(14) -0.0056(13) 0.0062(13) -0.0148(13)
N1 0.0168(15) 0.0133(16) 0.0134(15) 0.0000(13) 0.0075(13) -0.0033(13)
N2 0.0188(16) 0.0132(16) 0.0178(16) -0.0004(14) 0.0099(14) -0.0001(14)
N3 0.0180(16) 0.0121(17) 0.0121(15) -0.0005(14) 0.0048(14) -0.0024(14)
N4 0.0213(18) 0.0107(17) 0.0146(16) 0.0008(14) 0.0094(15) -0.0024(15)
N5 0.0207(17) 0.0235(19) 0.0110(16) -0.0006(15) 0.0028(14) -0.0061(15)
C1 0.0142(17) 0.0105(18) 0.0168(18) 0.0010(16) 0.0089(15) 0.0046(15)
Br1 0.0173(2) 0.0224(2) 0.0158(2) -0.00136(16) 0.00648(17) -0.00392(16)
O3 0.0182(14) 0.0208(16) 0.0158(15) 0.0033(13) 0.0055(13) 0.0000(13)

loop_
_atom_type_symbol
_atom_type_description
_atom_type_scat_dispersion_real
_atom_type_scat_dispersion_imag
_atom_type_scat_source
C C 0.0033 0.0016 'International Tables Vol C Tables 4.2.6.8 and 6.1.1.4'
Br Br -0.2901 2.4595 'International Tables Vol C Tables 4.2.6.8 and 6.1.1.4'
N N 0.0061 0.0033 'International Tables Vol C Tables 4.2.6.8 and 6.1.1.4'
O O 0.0106 0.0060 'International Tables Vol C Tables 4.2.6.8 and 6.1.1.4'
H H 0.0000 0.0000 'International Tables Vol C Tables 4.2.6.8 and 6.1.1.4'

loop_
_geom_angle_atom_site_label_1
_geom_angle_atom_site_label_2
_geom_angle_atom_site_label_3
_geom_angle
C1 N1 N2 117.5(3)
O2 N2 O1 121.8(3)
O2 N2 N1 114.3(3)
O1 N2 N1 123.8(3)
C1 N3 N4 116.6(3)
C1 N3 H3 117(3)
N4 N3 H3 112(3)
N3 N4 H4A 109(2)
N3 N4 H4C 109(3)
H4A N4 H4C 103(3)
N3 N4 H4B 105(2)
H4A N4 H4B 116(3)
H4C N4 H4B 114(4)
C1 N5 H5A 119(2)
C1 N5 H5B 119(3)
H5A N5 H5B 122(4)
N5 C1 N1 130.9(3)
N5 C1 N3 115.1(3)
N1 C1 N3 114.0(3)
H3A O3 H3B 109(4)

loop_
_geom_bond_atom_site_label_1
_geom_bond_atom_site_label_2
_geom_bond_distance
O1 N2 1.241(4)
O2 N2 1.229(4)
N1 C1 1.337(4)
N1 N2 1.366(4)
N3 C1 1.374(4)
N3 N4 1.433(4)
N3 H3 0.890(10)
N4 H4A 0.91(4)
N4 H4C 0.90(4)
N4 H4B 0.92(4)
N5 C1 1.318(4)
N5 H5A 0.895(10)
N5 H5B 0.896(10)
O3 H3A 0.78(4)
O3 H3B 0.78(4)

loop_
_geom_hbond_atom_site_label_D
_geom_hbond_atom_site_label_H
_geom_hbond_atom_site_label_A
_geom_hbond_distance_DH
_geom_hbond_distance_HA
_geom_hbond_distance_DA
_geom_hbond_angle_DHA
_geom_hbond_site_symmetry_A
N4 H4A Br1 0.91(4) 2.57(4) 3.427(3) 156(3) 2_646
N4 H4C O3 0.90(4) 1.98(4) 2.815(4) 153(4) 2_646
N4 H4C O2 0.90(4) 2.40(4) 2.871(4) 113(3) 3_657
O3 H3A Br1 0.78(4) 2.48(5) 3.203(3) 156(4) 4_666
N5 H5A O1 0.895(10) 1.99(3) 2.588(4) 123(3) .
N5 H5A Br1 0.895(10) 2.71(3) 3.428(3) 138(3) 4_565
N4 H4B Br1 0.92(4) 2.47(4) 3.360(3) 163(3) 4_566
O3 H3B Br1 0.78(4) 2.50(4) 3.275(3) 172(4) 1_655
N5 H5B Br1 0.896(10) 2.654(19) 3.493(3) 156(3) 2_545
N3 H3 O3 0.890(10) 2.005(16) 2.871(4) 164(4) 3_656
N3 H3 O2 0.890(10) 2.52(4) 3.075(4) 121(3) 2_646

loop_
_geom_torsion_atom_site_label_1
_geom_torsion_atom_site_label_2
_geom_torsion_atom_site_label_3
_geom_torsion_atom_site_label_4
_geom_torsion
C1 N1 N2 O2 178.5(3)
C1 N1 N2 O1 -2.5(5)
N2 N1 C1 N5 -0.8(5)
N2 N1 C1 N3 -178.4(3)
N4 N3 C1 N5 174.0(3)
N4 N3 C1 N1 -8.0(4)
